data_9014091
loop_
_publ_author_name
'Demartin, F.'
'Gramaccioli, C. M.'
'Campostrini, I.'
'Castellano, C.'

_publ_section_title
;
 Cossaite, (Mg0.5,_)Al6(SO4)6(HSO4)F6*36H2O, a new mineral
 from La Fossa crater, Vulcano, Aeolian Islands, Italy
 Note: H atom in HSO4 group was not located
;
_journal_name_full 'Mineralogical Magazine'
_journal_page_first 2847
_journal_page_last 2855
_journal_paper_doi 10.1180/minmag.2011.075.6.2847
_journal_volume 75
_journal_year 2011
_chemical_compound_source 'La Fossa crater, Vulcano, Aeolian Islands, Italy'
_chemical_formula_sum 'Al6 F6 H72 Mg0.5 O64 S7'
_chemical_name_mineral Cossaite
_space_group_IT_number 148
_symmetry_space_group_name_Hall '-R 3'
_symmetry_space_group_name_H-M 'R -3 :H'
_cell_angle_alpha 90
_cell_angle_beta 90
_cell_angle_gamma 120
_cell_formula_units_Z 3
_cell_length_a 22.010
_cell_length_b 22.010
_cell_length_c 9.238
_cell_volume 3875.687
_database_code_amcsd 0018525
_exptl_crystal_density_diffrn 2.068
_cod_original_sg_symbol_H-M 'R -3'
_cod_original_formula_sum 'Mg.5 Al6 S7 O64 F6 H72'
_cod_database_code 9014091

loop_
_space_group_symop_operation_xyz
x,y,z
2/3+x,1/3+y,1/3+z
1/3+x,2/3+y,2/3+z
y,-x+y,-z
2/3+y,1/3-x+y,1/3-z
1/3+y,2/3-x+y,2/3-z
-x+y,-x,z
2/3-x+y,1/3-x,1/3+z
1/3-x+y,2/3-x,2/3+z
-x,-y,-z
2/3-x,1/3-y,1/3-z
1/3-x,2/3-y,2/3-z
-y,x-y,z
2/3-y,1/3+x-y,1/3+z
1/3-y,2/3+x-y,2/3+z
x-y,x,-z
2/3+x-y,1/3+x,1/3-z
1/3+x-y,2/3+x,2/3-z

loop_
_atom_site_aniso_label
_atom_site_aniso_U_11
_atom_site_aniso_U_22
_atom_site_aniso_U_33
_atom_site_aniso_U_12
_atom_site_aniso_U_13
_atom_site_aniso_U_23
Mg 0.04550 0.04550 0.16100 0.02280 0.00000 0.00000
Al 0.01410 0.01880 0.01610 0.00750 -0.00010 0.00050
S1 0.01890 0.01910 0.01680 0.01080 -0.00220 -0.00140
S2 0.01950 0.01950 0.02410 0.00980 0.00000 0.00000
O1 0.02360 0.04080 0.04630 0.02020 -0.00240 -0.01540
O2 0.04710 0.02050 0.02730 0.00260 -0.00990 0.00420
O3 0.03720 0.02320 0.01900 0.01850 0.00170 -0.00320
O4 0.03180 0.04830 0.01640 0.02790 -0.00560 -0.00530
O5 0.06670 0.06670 0.03440 0.03340 0.00000 0.00000
O6 0.03590 0.03370 0.04310 0.02330 0.00440 0.00630
F 0.02720 0.02390 0.03780 0.00780 0.00230 -0.00940
Ow1 0.02070 0.02500 0.02900 0.00820 0.00920 -0.00160
Ow2 0.03690 0.04280 0.01600 0.03040 0.00210 0.00430
Ow3 0.02800 0.02240 0.01630 0.00850 -0.00210 -0.00170
Ow4 0.02620 0.05020 0.04100 0.02420 0.00590 0.02290
Ow5 0.01780 0.03260 0.02150 0.00860 0.00520 0.00060
Wat6 0.04800 0.04690 0.03150 0.03260 -0.00960 -0.01200

loop_
_atom_site_label
_atom_site_fract_x
_atom_site_fract_y
_atom_site_fract_z
_atom_site_occupancy
_atom_site_U_iso_or_equiv
_atom_site_type_symbol
_atom_site_attached_hydrogens
Mg 0.33333 0.66667 1.16667 0.50000 0.08400 Mg 0
Al 0.37501 0.87307 0.35346 1.00000 0.01662 Al 0
S1 0.21195 0.95870 0.16739 1.00000 0.01769 S 0
S2 0.33333 0.66667 0.69198 0.50000 0.02110 S 0
O1 0.14732 0.95419 0.22260 1.00000 0.03510 O 0
O2 0.24997 0.02178 0.07647 1.00000 0.03800 O 0
O3 0.19434 0.89589 0.08023 1.00000 0.02500 O 0
O4 0.25714 0.96364 0.28903 1.00000 0.02870 O 0
O5 0.33333 0.66667 0.85110 0.50000 0.05600 O 0
O6 0.30686 0.71231 0.64010 0.50000 0.03490 O 0
F 0.32848 0.79736 0.24892 1.00000 0.03190 F 0
Ow1 0.45582 0.90169 0.23929 1.00000 0.02630 O 0
Ow2 0.34841 0.92446 0.23172 1.00000 0.02720 O 0
Ow3 0.42288 0.95598 0.46392 1.00000 0.02410 O 0
Ow4 0.40817 0.82981 0.48384 1.00000 0.03680 O 0
Ow5 0.29490 0.84390 0.47033 1.00000 0.02580 O 0
Wat6 0.34139 0.74857 0.02900 1.00000 0.03820 O 2
H1a 0.46060 0.86810 0.18440 1.00000 0.06700 H 0
H1b 0.49920 0.94370 0.24100 1.00000 0.06300 H 0
H2a 0.35790 0.93680 0.13260 1.00000 0.10600 H 0
H2b 0.31070 0.93270 0.24700 1.00000 0.09500 H 0
H3a 0.43160 0.96530 0.56390 1.00000 0.06000 H 0
H3b 0.42180 0.99880 0.45400 1.00000 0.07300 H 0
H4a 0.37220 0.79270 0.53600 1.00000 0.11000 H 0
H4b 0.45160 0.83110 0.47400 1.00000 0.12100 H 0
H5a 0.25770 0.79730 0.46100 1.00000 0.05400 H 0
H5b 0.29250 0.86320 0.55960 1.00000 0.05700 H 0

loop_
_cod_changelog_entry_id
_cod_changelog_entry_author
_cod_changelog_entry_date
_cod_changelog_entry_text
1
;cod-tools version 3.8.0
Id: cif_guess_AMCSD_atom_types 9581 2023-05-17 12:35:41Z saulius
;
2023-05-18T08:45:08+03:00
;Derived atom types and hydrogen counts
from atom names that follow the AMCSD naming convention
(Wat == water, O-H == hydroxyl).
;

loop_
_cod_related_entry_id
_cod_related_entry_database
_cod_related_entry_code
1 AMCSD 0018525
